data_7111986
loop_
_publ_author_name
'A. J. Falzone'
'J. Nguyen'
'W. W. Weare'
'R. D. Sommer'
'P. D. Boyleb'

_publ_section_title
;
 An unsupported metal hydroxide for the design of molecular mu-oxo bridged
 heterobimetallic complexes
;
_journal_name_full Chem.Commun.
_journal_page_first 2139
_journal_paper_doi 10.1039/c3cc49066a
_journal_volume 50
_journal_year 2014
_chemical_formula_sum 'C115 H77 B2 Cl4 Cr F48 N6 O4 Ti'
_chemical_formula_weight 2782.14
_chemical_name_common 'CrOTi Falzone'
_space_group_crystal_system monoclinic
_space_group_IT_number 14
_space_group_name_Hall '-P 2yn'
_space_group_name_H-M_alt 'P 1 21/n 1'
_symmetry_space_group_name_Hall '-P 2yn'
_symmetry_space_group_name_H-M 'P 1 21/n 1'
_atom_sites_solution_hydrogens geom
_atom_sites_solution_primary direct
_atom_sites_solution_secondary difmap
_cell_angle_alpha 90
_cell_angle_beta 90.4300(10)
_cell_angle_gamma 90
_cell_formula_units_Z 4
_cell_length_a 13.4112(3)
_cell_length_b 18.3529(5)
_cell_length_c 46.9774(11)
_cell_measurement_reflns_used 9785
_cell_measurement_temperature 110.(2)
_cell_measurement_theta_max 26.1805
_cell_measurement_theta_min 2.2194
_cell_volume 11562.4(5)
_computing_cell_refinement 'SAINT V8.27B (Bruker AXS Inc., 2012)'
_computing_data_collection 'Bruker Instrument Service v2012.12.0.3'
_computing_data_reduction 'SAINT V8.27B (Bruker AXS Inc., 2012)'
_computing_structure_refinement 'SHELXL-2013 (Sheldrick, 2013)'
_computing_structure_solution 'SHELXS-97 (Sheldrick, 2008)'
_diffrn_ambient_temperature 110.(2)
_diffrn_detector_area_resol_mean 8.3333
_diffrn_measured_fraction_theta_full 0.983
_diffrn_measured_fraction_theta_max 0.983
_diffrn_measurement_device_type 'Bruker-Nonius X8 Kappa APEX II'
_diffrn_measurement_method 'phi and omega scans'
_diffrn_radiation_monochromator graphite
_diffrn_radiation_type MoK\a
_diffrn_radiation_wavelength 0.71073
_diffrn_reflns_av_R_equivalents 0.0414
_diffrn_reflns_av_sigmaI/netI 0.0299
_diffrn_reflns_limit_h_max 16
_diffrn_reflns_limit_h_min -16
_diffrn_reflns_limit_k_max 23
_diffrn_reflns_limit_k_min -23
_diffrn_reflns_limit_l_max 53
_diffrn_reflns_limit_l_min -59
_diffrn_reflns_number 139961
_diffrn_reflns_theta_full 26.56
_diffrn_reflns_theta_max 26.56
_diffrn_reflns_theta_min 1.19
_diffrn_source 'fine-focus sealed tube'
_exptl_absorpt_coefficient_mu 0.389
_exptl_absorpt_correction_T_max 0.75
_exptl_absorpt_correction_T_min 0.66
_exptl_absorpt_correction_type multi-scan
_exptl_absorpt_process_details 'SADABS V2012/1 (Bruker AXS Inc.)'
_exptl_crystal_colour pink-orange
_exptl_crystal_density_diffrn 1.598
_exptl_crystal_density_method 'not measured'
_exptl_crystal_description rod
_exptl_crystal_F_000 5588
_exptl_crystal_size_max 0.400
_exptl_crystal_size_mid 0.160
_exptl_crystal_size_min 0.100
_refine_diff_density_max 1.692
_refine_diff_density_min -1.725
_refine_ls_extinction_method none
_refine_ls_goodness_of_fit_ref 1.036
_refine_ls_hydrogen_treatment constr
_refine_ls_matrix_type full
_refine_ls_number_parameters 1684
_refine_ls_number_reflns 23703
_refine_ls_number_restraints 39
_refine_ls_restrained_S_all 1.038
_refine_ls_R_factor_all 0.0858
_refine_ls_R_factor_gt 0.0691
_refine_ls_shift/su_max 0.001
_refine_ls_shift/su_mean 0.000
_refine_ls_structure_factor_coef Fsqd
_refine_ls_weighting_details
;
w=1/[\s^2^(Fo^2^)+(0.0904P)^2^+36.2499P]
where P=(Fo^2^+2Fc^2^)/3
;
_refine_ls_weighting_scheme calc
_refine_ls_wR_factor_gt 0.1800
_refine_ls_wR_factor_ref 0.1920
_reflns_number_gt 19058
_reflns_number_total 23703
_reflns_threshold_expression 'I > 2\s(I)'
_cod_data_source_file c3cc49066a.txt
_cod_data_source_block I
_cod_database_code 7111986

loop_
_space_group_symop_operation_xyz
'x, y, z'
'-x+1/2, y+1/2, -z+1/2'
'-x, -y, -z'
'x-1/2, -y-1/2, z-1/2'

loop_
_atom_site_type_symbol
_atom_site_label
_atom_site_fract_x
_atom_site_fract_y
_atom_site_fract_z
_atom_site_U_iso_or_equiv
_atom_site_adp_type
_atom_site_calc_flag
_atom_site_refinement_flags_adp
_atom_site_refinement_flags_posn
_atom_site_occupancy
Cr Cr1 0.22346(4) 0.31074(3) 0.38300(2) 0.01401(12) Uani d . . 1.0
Ti Ti1 0.40716(4) 0.26836(3) 0.43692(2) 0.01602(13) Uani d . . 1.0
O O1 0.32823(17) 0.28950(12) 0.40745(5) 0.0180(5) Uani d . . 1.0
O O2 0.33145(18) 0.19793(13) 0.45452(5) 0.0205(5) Uani d . . 1.0
O O3 0.51584(18) 0.23175(13) 0.41757(5) 0.0211(5) Uani d . . 1.0
O O4 0.40731(19) 0.36093(13) 0.45330(5) 0.0250(5) Uani d . . 1.0
N N1 0.1043(2) 0.33539(15) 0.35620(6) 0.0169(5) Uani d . . 1.0
N N2 0.3066(2) 0.29461(15) 0.34658(6) 0.0182(6) Uani d . . 1.0
N N3 0.2744(2) 0.41599(15) 0.37780(6) 0.0178(6) Uani d . . 1.0
N N4 0.1249(2) 0.32834(15) 0.41645(6) 0.0190(6) Uani d . . 1.0
N N5 0.1685(2) 0.20500(15) 0.38668(6) 0.0181(6) Uani d . . 1.0
N N6 0.5101(2) 0.25391(16) 0.47735(6) 0.0203(6) Uani d . . 1.0
C C1 0.1173(2) 0.37998(18) 0.33360(7) 0.0178(6) Uani d . . 1.0
C C2 0.0373(3) 0.40191(19) 0.31693(8) 0.0227(7) Uani d . . 1.0
H H2 0.0473 0.4338 0.3013 0.027 Uiso calc U R 1.0
C C3 -0.0569(3) 0.37720(19) 0.32317(8) 0.0232(7) Uani d . . 1.0
H H3 -0.1124 0.392 0.3119 0.028 Uiso calc U R 1.0
C C4 -0.0701(3) 0.33091(19) 0.34584(8) 0.0225(7) Uani d . . 1.0
H H4 -0.1346 0.313 0.3502 0.027 Uiso calc U R 1.0
C C5 0.0117(2) 0.31056(18) 0.36229(7) 0.0185(7) Uani d . . 1.0
C C6 0.2242(3) 0.40516(19) 0.32721(7) 0.0207(7) Uani d . . 1.0
C C7 0.2245(3) 0.4512(2) 0.29989(8) 0.0301(8) Uani d . . 1.0
H H7A 0.1832 0.4947 0.3026 0.045 Uiso calc U R 1.0
H H7B 0.1975 0.4224 0.2841 0.045 Uiso calc U R 1.0
H H7C 0.293 0.4659 0.2956 0.045 Uiso calc U R 1.0
C C8 0.2929(2) 0.33810(19) 0.32359(7) 0.0197(7) Uani d . . 1.0
C C9 0.3426(3) 0.3234(2) 0.29823(8) 0.0267(8) Uani d . . 1.0
H H9 0.3329 0.354 0.2821 0.032 Uiso calc U R 1.0
C C10 0.4059(3) 0.2641(2) 0.29668(8) 0.0306(9) Uani d . . 1.0
H H10 0.4373 0.2522 0.2792 0.037 Uiso calc U R 1.0
C C11 0.4229(3) 0.2224(2) 0.32058(8) 0.0299(8) Uani d . . 1.0
H H11 0.4682 0.1826 0.3202 0.036 Uiso calc U R 1.0
C C12 0.3725(3) 0.2400(2) 0.34513(8) 0.0242(7) Uani d . . 1.0
H H12 0.3852 0.2121 0.3618 0.029 Uiso calc U R 1.0
C C13 0.2654(2) 0.45021(19) 0.35228(8) 0.0207(7) Uani d . . 1.0
C C14 0.2982(3) 0.5216(2) 0.34913(9) 0.0288(8) Uani d . . 1.0
H H14 0.2903 0.5458 0.3314 0.035 Uiso calc U R 1.0
C C15 0.3424(3) 0.5572(2) 0.37187(9) 0.0313(9) Uani d . . 1.0
H H15 0.363 0.6065 0.37 0.038 Uiso calc U R 1.0
C C16 0.3563(3) 0.5208(2) 0.39715(9) 0.0262(8) Uani d . . 1.0
H H16 0.3891 0.5437 0.4127 0.031 Uiso calc U R 1.0
C C17 0.3217(3) 0.45015(18) 0.39943(8) 0.0211(7) Uani d . . 1.0
H H17 0.3316 0.4248 0.4168 0.025 Uiso calc U R 1.0
C C18 0.0001(2) 0.26000(19) 0.38809(7) 0.0208(7) Uani d . . 1.0
C C19 -0.1090(3) 0.2348(2) 0.39023(9) 0.0315(9) Uani d . . 1.0
H H19A -0.1519 0.277 0.3937 0.047 Uiso calc U R 1.0
H H19B -0.1154 0.2001 0.406 0.047 Uiso calc U R 1.0
H H19C -0.1291 0.2112 0.3724 0.047 Uiso calc U R 1.0
C C20 0.0311(3) 0.30169(19) 0.41524(7) 0.0228(7) Uani d . . 1.0
C C21 -0.0326(3) 0.3086(2) 0.43832(9) 0.0346(9) Uani d . . 1.0
H H21 -0.0981 0.289 0.4374 0.042 Uiso calc U R 1.0
C C22 0.0004(3) 0.3443(3) 0.46264(9) 0.0415(11) Uani d . . 1.0
H H22 -0.0428 0.3499 0.4784 0.05 Uiso calc U R 1.0
C C23 0.0954(3) 0.3713(2) 0.46382(8) 0.0340(9) Uani d . . 1.0
H H23 0.119 0.3963 0.4803 0.041 Uiso calc U R 1.0
C C24 0.1561(3) 0.36159(19) 0.44056(7) 0.0241(7) Uani d . . 1.0
H H24 0.2227 0.379 0.4415 0.029 Uiso calc U R 1.0
C C25 0.0689(3) 0.19272(19) 0.38593(7) 0.0204(7) Uani d . . 1.0
C C26 0.0325(3) 0.1217(2) 0.38598(8) 0.0279(8) Uani d . . 1.0
H H26 -0.0372 0.1132 0.3844 0.033 Uiso calc U R 1.0
C C27 0.0974(3) 0.0638(2) 0.38825(8) 0.0308(9) Uani d . . 1.0
H H27 0.0729 0.0153 0.3879 0.037 Uiso calc U R 1.0
C C28 0.1975(3) 0.0768(2) 0.39103(8) 0.0293(8) Uani d . . 1.0
H H28 0.2432 0.0378 0.3936 0.035 Uiso calc U R 1.0
C C29 0.2304(3) 0.14808(19) 0.39000(7) 0.0233(7) Uani d . . 1.0
H H29 0.2999 0.1572 0.3917 0.028 Uiso calc U R 1.0
C C30 0.3144(3) 0.17425(17) 0.48140(7) 0.0186(7) Uani d . . 1.0
C C31 0.3929(3) 0.16787(18) 0.50098(7) 0.0203(7) Uani d . . 1.0
C C32 0.3720(3) 0.1469(2) 0.52871(8) 0.0256(8) Uani d . . 1.0
H H32 0.4251 0.1437 0.5422 0.031 Uiso calc U R 1.0
C C33 0.2754(3) 0.1305(2) 0.53733(7) 0.0252(8) Uani d . . 1.0
C C34 0.1995(3) 0.13545(19) 0.51721(7) 0.0234(7) Uani d . . 1.0
H H34 0.1334 0.1235 0.5227 0.028 Uiso calc U R 1.0
C C35 0.2168(3) 0.15731(18) 0.48920(7) 0.0201(7) Uani d . . 1.0
C C36 0.4984(3) 0.18242(19) 0.49175(8) 0.0230(7) Uani d . . 1.0
H H36A 0.5429 0.1809 0.5087 0.028 Uiso calc U R 1.0
H H36B 0.5196 0.1433 0.4786 0.028 Uiso calc U R 1.0
C C37 0.2545(3) 0.1089(3) 0.56765(8) 0.0377(10) Uani d . . 1.0
H H37A 0.1822 0.1058 0.5704 0.057 Uiso calc U R 1.0
H H37B 0.2826 0.1454 0.5806 0.057 Uiso calc U R 1.0
H H37C 0.2848 0.0614 0.5716 0.057 Uiso calc U R 1.0
C C38 0.1338(3) 0.1625(2) 0.46756(8) 0.0261(8) Uani d . . 1.0
H H38A 0.1374 0.2096 0.4578 0.039 Uiso calc U R 1.0
H H38B 0.0694 0.1582 0.4772 0.039 Uiso calc U R 1.0
H H38C 0.1404 0.1231 0.4536 0.039 Uiso calc U R 1.0
C C39 0.5989(2) 0.19265(19) 0.42367(7) 0.0199(7) Uani d . . 1.0
C C40 0.6522(3) 0.20518(19) 0.44894(8) 0.0221(7) Uani d . . 1.0
C C41 0.7371(3) 0.1641(2) 0.45466(8) 0.0245(7) Uani d . . 1.0
H H41 0.7737 0.1727 0.4717 0.029 Uiso calc U R 1.0
C C42 0.7694(3) 0.1107(2) 0.43592(8) 0.0249(8) Uani d . . 1.0
C C43 0.7153(3) 0.09893(19) 0.41100(7) 0.0214(7) Uani d . . 1.0
H H43 0.7371 0.0625 0.3981 0.026 Uiso calc U R 1.0
C C44 0.6296(3) 0.13912(19) 0.40438(7) 0.0204(7) Uani d . . 1.0
C C45 0.6165(3) 0.2635(2) 0.46897(8) 0.0256(8) Uani d . . 1.0
H H45A 0.6588 0.2631 0.4863 0.031 Uiso calc U R 1.0
H H45B 0.6243 0.3117 0.4597 0.031 Uiso calc U R 1.0
C C46 0.8617(3) 0.0656(2) 0.44228(9) 0.0318(9) Uani d . . 1.0
H H46A 0.8469 0.0303 0.4573 0.048 Uiso calc U R 1.0
H H46B 0.9159 0.0977 0.4486 0.048 Uiso calc U R 1.0
H H46C 0.8819 0.0396 0.425 0.048 Uiso calc U R 1.0
C C47 0.5698(3) 0.1253(2) 0.37775(7) 0.0246(7) Uani d . . 1.0
H H47A 0.5702 0.1691 0.3658 0.037 Uiso calc U R 1.0
H H47B 0.501 0.1133 0.3828 0.037 Uiso calc U R 1.0
H H47C 0.5992 0.0845 0.3673 0.037 Uiso calc U R 1.0
C C48 0.4600(3) 0.3816(2) 0.47843(8) 0.0274(8) Uani d . . 1.0
H H48A 0.4205 0.4175 0.4893 0.033 Uiso calc U R 1.0
H H48B 0.5243 0.4044 0.4733 0.033 Uiso calc U R 1.0
C C49 0.4784(3) 0.3145(2) 0.49632(8) 0.0263(8) Uani d . . 1.0
H H49A 0.531 0.3245 0.5107 0.032 Uiso calc U R 1.0
H H49B 0.4166 0.3008 0.5064 0.032 Uiso calc U R 1.0

loop_
_atom_site_aniso_label
_atom_site_aniso_U_11
_atom_site_aniso_U_22
_atom_site_aniso_U_33
_atom_site_aniso_U_12
_atom_site_aniso_U_13
_atom_site_aniso_U_23
Cr1 0.0148(3) 0.0122(2) 0.0151(2) -0.00194(19) -0.00188(19) 0.00047(18)
Ti1 0.0171(3) 0.0138(3) 0.0172(3) -0.0014(2) -0.0032(2) -0.0013(2)
O1 0.0184(12) 0.0158(11) 0.0199(11) -0.0014(9) -0.0025(9) 0.0001(9)
O2 0.0226(12) 0.0223(12) 0.0166(11) -0.0050(10) -0.0031(9) 0.0009(9)
O3 0.0191(12) 0.0212(12) 0.0229(12) 0.0023(9) -0.0014(10) 0.0021(9)
O4 0.0311(14) 0.0175(12) 0.0262(13) 0.0005(10) -0.0093(11) -0.0061(10)
N1 0.0180(14) 0.0141(13) 0.0186(13) -0.0022(10) -0.0011(11) 0.0009(10)
N2 0.0169(14) 0.0195(14) 0.0183(13) -0.0041(11) -0.0007(11) 0.0005(11)
N3 0.0165(14) 0.0145(13) 0.0226(14) -0.0021(11) -0.0017(11) 0.0008(11)
N4 0.0222(15) 0.0148(13) 0.0199(13) 0.0002(11) -0.0006(11) 0.0023(11)
N5 0.0224(15) 0.0155(13) 0.0164(13) -0.0029(11) -0.0023(11) 0.0006(10)
N6 0.0205(15) 0.0195(14) 0.0208(14) -0.0030(11) -0.0045(11) -0.0036(11)
C1 0.0189(17) 0.0161(16) 0.0184(15) -0.0011(13) -0.0015(13) -0.0004(12)
C2 0.0249(18) 0.0177(17) 0.0256(17) -0.0012(14) -0.0041(14) 0.0035(13)
C3 0.0203(18) 0.0224(17) 0.0269(18) 0.0040(14) -0.0083(14) -0.0014(14)
C4 0.0151(16) 0.0233(18) 0.0290(18) -0.0003(13) -0.0012(14) -0.0014(14)
C5 0.0166(16) 0.0176(16) 0.0212(16) -0.0018(12) -0.0007(13) -0.0015(13)
C6 0.0207(17) 0.0199(17) 0.0216(16) -0.0055(13) -0.0023(13) 0.0065(13)
C7 0.030(2) 0.031(2) 0.0293(19) -0.0081(16) -0.0050(16) 0.0141(16)
C8 0.0133(16) 0.0252(17) 0.0205(16) -0.0079(13) -0.0022(13) 0.0015(13)
C9 0.0202(18) 0.040(2) 0.0194(16) -0.0095(16) -0.0017(14) 0.0020(15)
C10 0.0234(19) 0.048(2) 0.0202(17) -0.0050(17) 0.0035(15) -0.0076(16)
C11 0.0252(19) 0.036(2) 0.0283(19) 0.0032(16) 0.0007(15) -0.0086(16)
C12 0.0227(18) 0.0280(19) 0.0219(17) 0.0011(14) -0.0021(14) -0.0023(14)
C13 0.0153(16) 0.0184(17) 0.0283(18) -0.0035(13) -0.0025(14) 0.0054(13)
C14 0.0246(19) 0.0214(18) 0.040(2) -0.0040(15) -0.0045(16) 0.0108(16)
C15 0.029(2) 0.0154(17) 0.050(2) -0.0048(15) -0.0022(18) 0.0000(16)
C16 0.0211(18) 0.0181(17) 0.039(2) -0.0028(14) -0.0052(15) -0.0065(15)
C17 0.0199(17) 0.0175(16) 0.0259(17) -0.0008(13) -0.0037(14) -0.0024(13)
C18 0.0160(17) 0.0228(17) 0.0236(17) -0.0037(13) 0.0008(13) 0.0041(13)
C19 0.0210(19) 0.037(2) 0.036(2) -0.0082(16) 0.0003(16) 0.0073(17)
C20 0.0238(18) 0.0215(17) 0.0230(17) 0.0019(14) 0.0010(14) 0.0033(14)
C21 0.028(2) 0.043(2) 0.032(2) -0.0014(17) 0.0092(17) -0.0003(18)
C22 0.042(3) 0.051(3) 0.031(2) 0.006(2) 0.0152(19) -0.0062(19)
C23 0.045(2) 0.034(2) 0.0239(18) 0.0024(18) 0.0046(17) -0.0078(16)
C24 0.0294(19) 0.0212(17) 0.0216(17) 0.0007(14) -0.0011(14) -0.0013(13)
C25 0.0217(17) 0.0206(17) 0.0188(15) -0.0053(13) -0.0016(13) 0.0030(13)
C26 0.028(2) 0.0276(19) 0.0277(18) -0.0129(16) -0.0049(15) 0.0035(15)
C27 0.046(2) 0.0175(18) 0.0293(19) -0.0100(16) -0.0040(17) 0.0017(14)
C28 0.042(2) 0.0170(17) 0.0284(18) 0.0010(16) -0.0029(16) -0.0007(14)
C29 0.0289(19) 0.0186(17) 0.0222(16) -0.0006(14) -0.0018(14) 0.0005(13)
C30 0.0247(18) 0.0133(15) 0.0177(15) -0.0017(13) -0.0012(13) 0.0000(12)
C31 0.0229(18) 0.0168(16) 0.0210(16) 0.0026(13) -0.0020(13) 0.0001(13)
C32 0.033(2) 0.0230(18) 0.0204(17) 0.0016(15) -0.0057(15) 0.0022(14)
C33 0.033(2) 0.0237(18) 0.0189(16) -0.0009(15) -0.0020(15) 0.0017(14)
C34 0.0259(19) 0.0199(17) 0.0245(17) -0.0011(14) 0.0048(14) 0.0008(14)
C35 0.0238(18) 0.0156(16) 0.0209(16) -0.0002(13) -0.0021(14) -0.0005(13)
C36 0.0243(18) 0.0213(17) 0.0233(17) 0.0013(14) -0.0057(14) -0.0005(14)
C37 0.042(2) 0.048(3) 0.0226(19) -0.006(2) -0.0007(17) 0.0076(18)
C38 0.0231(19) 0.0291(19) 0.0262(18) -0.0076(15) -0.0030(15) 0.0068(15)
C39 0.0159(16) 0.0195(16) 0.0243(17) -0.0021(13) 0.0010(13) 0.0056(13)
C40 0.0159(16) 0.0239(18) 0.0265(17) -0.0058(13) 0.0010(14) 0.0025(14)
C41 0.0156(17) 0.0302(19) 0.0277(18) -0.0054(14) -0.0038(14) 0.0044(15)
C42 0.0172(17) 0.0284(19) 0.0293(18) -0.0008(14) 0.0030(14) 0.0093(15)
C43 0.0172(17) 0.0199(17) 0.0271(17) -0.0022(13) 0.0061(14) 0.0051(14)
C44 0.0188(17) 0.0209(17) 0.0215(16) -0.0017(13) 0.0026(13) 0.0062(13)
C45 0.0209(18) 0.0256(19) 0.0303(19) -0.0060(14) -0.0071(15) -0.0025(15)
C46 0.0202(19) 0.039(2) 0.036(2) 0.0047(16) -0.0018(16) 0.0059(17)
C47 0.0259(19) 0.0269(19) 0.0210(17) 0.0070(15) 0.0005(14) 0.0027(14)
C48 0.034(2) 0.0199(18) 0.0278(18) -0.0025(15) -0.0083(16) -0.0085(14)
C49 0.029(2) 0.0265(19) 0.0235(17) -0.0026(15) -0.0069(15) -0.0083(14)

loop_
_atom_type_symbol
_atom_type_description
_atom_type_scat_dispersion_real
_atom_type_scat_dispersion_imag
_atom_type_scat_source
C C 0.0033 0.0016 'International Tables Vol C Tables 4.2.6.8 and 6.1.1.4'
H H 0.0000 0.0000 'International Tables Vol C Tables 4.2.6.8 and 6.1.1.4'
N N 0.0061 0.0033 'International Tables Vol C Tables 4.2.6.8 and 6.1.1.4'
O O 0.0106 0.0060 'International Tables Vol C Tables 4.2.6.8 and 6.1.1.4'
Ti Ti 0.2776 0.4457 'International Tables Vol C Tables 4.2.6.8 and 6.1.1.4'
Cr Cr 0.3209 0.6236 'International Tables Vol C Tables 4.2.6.8 and 6.1.1.4'
F F 0.0171 0.0103 'International Tables Vol C Tables 4.2.6.8 and 6.1.1.4'
B B 0.0013 0.0007 'International Tables Vol C Tables 4.2.6.8 and 6.1.1.4'
Cl Cl 0.1484 0.1585 'International Tables Vol C Tables 4.2.6.8 and 6.1.1.4'

loop_
_geom_angle_atom_site_label_1
_geom_angle_atom_site_label_2
_geom_angle_atom_site_label_3
_geom_angle
O1 Cr1 N1 178.90(11)
O1 Cr1 N2 94.13(11)
O1 Cr1 N3 91.17(11)
O1 Cr1 N4 92.71(11)
O1 Cr1 N5 91.13(11)
N1 Cr1 N4 86.23(11)
N1 Cr1 N5 88.98(11)
N2 Cr1 N1 86.94(11)
N2 Cr1 N4 173.12(11)
N2 Cr1 N5 97.38(11)
N3 Cr1 N1 88.74(11)
N3 Cr1 N2 81.69(11)
N3 Cr1 N4 98.98(11)
N3 Cr1 N5 177.57(11)
N5 Cr1 N4 81.67(11)
O1 Ti1 O2 100.11(11)
O1 Ti1 O3 99.40(11)
O1 Ti1 O4 96.96(11)
O1 Ti1 N6 173.72(11)
O2 Ti1 O3 113.86(11)
O2 Ti1 O4 116.91(11)
O2 Ti1 N6 83.16(10)
O3 Ti1 O4 122.35(12)
O3 Ti1 N6 84.02(10)
O4 Ti1 N6 76.77(11)
Ti1 O1 Cr1 166.88(14)
C30 O2 Ti1 137.7(2)
C39 O3 Ti1 137.6(2)
C48 O4 Ti1 125.7(2)
C1 N1 Cr1 120.3(2)
C1 N1 C5 119.5(3)
C5 N1 Cr1 120.1(2)
C8 N2 Cr1 120.3(2)
C12 N2 Cr1 120.6(2)
C12 N2 C8 119.1(3)
C13 N3 Cr1 120.7(2)
C17 N3 Cr1 120.0(2)
C17 N3 C13 119.2(3)
C20 N4 Cr1 120.5(2)
C24 N4 Cr1 120.5(2)
C24 N4 C20 118.8(3)
C25 N5 Cr1 120.1(2)
C29 N5 Cr1 121.0(2)
C29 N5 C25 118.8(3)
C36 N6 Ti1 113.8(2)
C36 N6 C45 109.2(3)
C36 N6 C49 110.8(3)
C45 N6 Ti1 109.3(2)
C49 N6 Ti1 103.3(2)
C49 N6 C45 110.3(3)
N1 C1 C2 121.1(3)
N1 C1 C6 117.4(3)
C2 C1 C6 121.5(3)
C1 C2 H2 120.2
C3 C2 C1 119.5(3)
C3 C2 H2 120.2
C2 C3 H3 120.3
C4 C3 C2 119.5(3)
C4 C3 H3 120.3
C3 C4 H4 120.2
C3 C4 C5 119.5(3)
C5 C4 H4 120.2
N1 C5 C4 120.9(3)
N1 C5 C18 117.9(3)
C4 C5 C18 121.2(3)
C1 C6 C8 109.8(3)
C1 C6 C13 110.0(3)
C7 C6 C1 109.7(3)
C7 C6 C8 109.9(3)
C7 C6 C13 109.9(3)
C13 C6 C8 107.5(3)
C6 C7 H7A 109.5
C6 C7 H7B 109.5
C6 C7 H7C 109.5
H7A C7 H7B 109.5
H7A C7 H7C 109.5
H7B C7 H7C 109.5
N2 C8 C6 117.3(3)
N2 C8 C9 120.3(3)
C9 C8 C6 122.4(3)
C8 C9 H9 120.2
C10 C9 C8 119.6(3)
C10 C9 H9 120.2
C9 C10 H10 120.2
C11 C10 C9 119.6(3)
C11 C10 H10 120.2
C10 C11 H11 120.9
C10 C11 C12 118.2(4)
C12 C11 H11 120.9
N2 C12 C11 123.1(3)
N2 C12 H12 118.5
C11 C12 H12 118.5
N3 C13 C6 117.1(3)
N3 C13 C14 120.3(3)
C14 C13 C6 122.5(3)
C13 C14 H14 120.1
C15 C14 C13 119.9(4)
C15 C14 H14 120.1
C14 C15 H15 120.3
C16 C15 C14 119.5(3)
C16 C15 H15 120.3
C15 C16 H16 120.7
C15 C16 C17 118.7(3)
C17 C16 H16 120.7
N3 C17 C16 122.3(3)
N3 C17 H17 118.9
C16 C17 H17 118.9
C5 C18 C19 109.6(3)
C5 C18 C20 108.9(3)
C5 C18 C25 111.5(3)
C19 C18 C20 110.2(3)
C19 C18 C25 109.4(3)
C20 C18 C25 107.0(3)
C18 C19 H19A 109.5
C18 C19 H19B 109.5
C18 C19 H19C 109.5
H19A C19 H19B 109.5
H19A C19 H19C 109.5
H19B C19 H19C 109.5
N4 C20 C18 117.4(3)
N4 C20 C21 120.8(3)
C21 C20 C18 121.8(3)
C20 C21 H21 120.3
C22 C21 C20 119.4(4)
C22 C21 H21 120.3
C21 C22 H22 120.1
C23 C22 C21 119.7(4)
C23 C22 H22 120.1
C22 C23 H23 120.8
C22 C23 C24 118.4(4)
C24 C23 H23 120.8
N4 C24 C23 122.9(4)
N4 C24 H24 118.6
C23 C24 H24 118.6
N5 C25 C18 117.0(3)
N5 C25 C26 120.1(3)
C26 C25 C18 122.6(3)
C25 C26 H26 120.0
C27 C26 C25 120.1(4)
C27 C26 H26 120.0
C26 C27 H27 120.3
C28 C27 C26 119.4(3)
C28 C27 H27 120.3
C27 C28 H28 120.8
C27 C28 C29 118.4(4)
C29 C28 H28 120.8
N5 C29 C28 122.9(4)
N5 C29 H29 118.5
C28 C29 H29 118.5
O2 C30 C31 120.5(3)
O2 C30 C35 118.7(3)
C35 C30 C31 120.8(3)
C30 C31 C36 120.0(3)
C32 C31 C30 119.0(3)
C32 C31 C36 121.0(3)
C31 C32 H32 119.1
C31 C32 C33 121.8(3)
C33 C32 H32 119.1
C32 C33 C37 120.8(3)
C34 C33 C32 117.8(3)
C34 C33 C37 121.3(4)
C33 C34 H34 118.8
C33 C34 C35 122.3(3)
C35 C34 H34 118.8
C30 C35 C38 119.9(3)
C34 C35 C30 118.3(3)
C34 C35 C38 121.8(3)
N6 C36 C31 113.0(3)
N6 C36 H36A 109.0
N6 C36 H36B 109.0
C31 C36 H36A 109.0
C31 C36 H36B 109.0
H36A C36 H36B 107.8
C33 C37 H37A 109.5
C33 C37 H37B 109.5
C33 C37 H37C 109.5
H37A C37 H37B 109.5
H37A C37 H37C 109.5
H37B C37 H37C 109.5
C35 C38 H38A 109.5
C35 C38 H38B 109.5
C35 C38 H38C 109.5
H38A C38 H38B 109.5
H38A C38 H38C 109.5
H38B C38 H38C 109.5
O3 C39 C40 120.4(3)
O3 C39 C44 118.7(3)
C40 C39 C44 120.9(3)
C39 C40 C45 118.9(3)
C41 C40 C39 119.2(3)
C41 C40 C45 121.9(3)
C40 C41 H41 119.4
C42 C41 C40 121.2(3)
C42 C41 H41 119.4
C41 C42 C43 118.7(3)
C41 C42 C46 121.2(3)
C43 C42 C46 120.0(3)
C42 C43 H43 119.1
C42 C43 C44 121.9(3)
C44 C43 H43 119.1
C39 C44 C47 119.9(3)
C43 C44 C39 118.1(3)
C43 C44 C47 121.9(3)
N6 C45 C40 112.9(3)
N6 C45 H45A 109.0
N6 C45 H45B 109.0
C40 C45 H45A 109.0
C40 C45 H45B 109.0
H45A C45 H45B 107.8
C42 C46 H46A 109.5
C42 C46 H46B 109.5
C42 C46 H46C 109.5
H46A C46 H46B 109.5
H46A C46 H46C 109.5
H46B C46 H46C 109.5
C44 C47 H47A 109.5
C44 C47 H47B 109.5
C44 C47 H47C 109.5
H47A C47 H47B 109.5
H47A C47 H47C 109.5
H47B C47 H47C 109.5
O4 C48 H48A 109.9
O4 C48 H48B 109.9
O4 C48 C49 108.8(3)
H48A C48 H48B 108.3
C49 C48 H48A 109.9
C49 C48 H48B 109.9
N6 C49 C48 108.8(3)
N6 C49 H49A 109.9
N6 C49 H49B 109.9
C48 C49 H49A 109.9
C48 C49 H49B 109.9
H49A C49 H49B 108.3

loop_
_geom_bond_atom_site_label_1
_geom_bond_atom_site_label_2
_geom_bond_distance
Cr1 O1 1.850(2)
Cr1 N1 2.076(3)
Cr1 N2 2.070(3)
Cr1 N3 2.064(3)
Cr1 N4 2.086(3)
Cr1 N5 2.084(3)
Ti1 O1 1.779(2)
Ti1 O2 1.843(2)
Ti1 O3 1.850(2)
Ti1 O4 1.865(2)
Ti1 N6 2.355(3)
O2 C30 1.356(4)
O3 C39 1.354(4)
O4 C48 1.423(4)
N1 C1 1.353(4)
N1 C5 1.356(4)
N2 C8 1.354(4)
N2 C12 1.339(5)
N3 C13 1.358(4)
N3 C17 1.349(4)
N4 C20 1.351(5)
N4 C24 1.350(5)
N5 C25 1.355(5)
N5 C29 1.343(5)
N6 C36 1.485(4)
N6 C45 1.493(5)
N6 C49 1.490(4)
C1 C2 1.383(5)
C1 C6 1.538(5)
C2 H2 0.95
C2 C3 1.376(5)
C3 H3 0.95
C3 C4 1.375(5)
C4 H4 0.95
C4 C5 1.388(5)
C5 C18 1.535(5)
C6 C7 1.536(5)
C6 C8 1.548(5)
C6 C13 1.538(5)
C7 H7A 0.98
C7 H7B 0.98
C7 H7C 0.98
C8 C9 1.396(5)
C9 H9 0.95
C9 C10 1.382(6)
C10 H10 0.95
C10 C11 1.377(6)
C11 H11 0.95
C11 C12 1.380(5)
C12 H12 0.95
C13 C14 1.389(5)
C14 H14 0.95
C14 C15 1.382(6)
C15 H15 0.95
C15 C16 1.374(6)
C16 H16 0.95
C16 C17 1.381(5)
C17 H17 0.95
C18 C19 1.538(5)
C18 C20 1.542(5)
C18 C25 1.546(5)
C19 H19A 0.98
C19 H19B 0.98
C19 H19C 0.98
C20 C21 1.391(5)
C21 H21 0.95
C21 C22 1.386(6)
C22 H22 0.95
C22 C23 1.368(7)
C23 H23 0.95
C23 C24 1.379(5)
C24 H24 0.95
C25 C26 1.391(5)
C26 H26 0.95
C26 C27 1.378(6)
C27 H27 0.95
C27 C28 1.369(6)
C28 H28 0.95
C28 C29 1.381(5)
C29 H29 0.95
C30 C31 1.398(5)
C30 C35 1.397(5)
C31 C32 1.389(5)
C31 C36 1.507(5)
C32 H32 0.95
C32 C33 1.393(5)
C33 C34 1.387(5)
C33 C37 1.507(5)
C34 H34 0.95
C34 C35 1.397(5)
C35 C38 1.505(5)
C36 H36A 0.99
C36 H36B 0.99
C37 H37A 0.98
C37 H37B 0.98
C37 H37C 0.98
C38 H38A 0.98
C38 H38B 0.98
C38 H38C 0.98
C39 C40 1.400(5)
C39 C44 1.401(5)
C40 C41 1.390(5)
C40 C45 1.506(5)
C41 H41 0.95
C41 C42 1.388(5)
C42 C43 1.390(5)
C42 C46 1.518(5)
C43 H43 0.95
C43 C44 1.398(5)
C44 C47 1.503(5)
C45 H45A 0.99
C45 H45B 0.99
C46 H46A 0.98
C46 H46B 0.98
C46 H46C 0.98
C47 H47A 0.98
C47 H47B 0.98
C47 H47C 0.98
C48 H48A 0.99
C48 H48B 0.99
C48 C49 1.509(5)
C49 H49A 0.99
C49 H49B 0.99

loop_
_geom_torsion_atom_site_label_1
_geom_torsion_atom_site_label_2
_geom_torsion_atom_site_label_3
_geom_torsion_atom_site_label_4
_geom_torsion
Cr1 N1 C1 C2 -174.5(2)
Cr1 N1 C1 C6 5.6(4)
Cr1 N1 C5 C4 175.2(2)
Cr1 N1 C5 C18 -4.2(4)
Cr1 N2 C8 C6 7.9(4)
Cr1 N2 C8 C9 -174.4(2)
Cr1 N2 C12 C11 173.6(3)
Cr1 N3 C13 C6 -4.9(4)
Cr1 N3 C13 C14 178.8(3)
Cr1 N3 C17 C16 -179.3(3)
Cr1 N4 C20 C18 -1.5(4)
Cr1 N4 C20 C21 175.3(3)
Cr1 N4 C24 C23 -176.7(3)
Cr1 N5 C25 C18 -11.4(4)
Cr1 N5 C25 C26 174.6(3)
Cr1 N5 C29 C28 -176.5(3)
Ti1 O2 C30 C31 -41.1(5)
Ti1 O2 C30 C35 138.0(3)
Ti1 O3 C39 C40 -39.1(5)
Ti1 O3 C39 C44 140.3(3)
Ti1 O4 C48 C49 -24.0(4)
Ti1 N6 C36 C31 -57.6(3)
Ti1 N6 C45 C40 -65.2(3)
Ti1 N6 C49 C48 -39.9(3)
O1 Ti1 O2 C30 -147.9(3)
O1 Ti1 O3 C39 -165.3(3)
O1 Ti1 O4 C48 -179.2(3)
O2 Ti1 O1 Cr1 43.2(6)
O2 Ti1 O3 C39 -59.8(3)
O2 Ti1 O4 C48 75.8(3)
O2 C30 C31 C32 176.8(3)
O2 C30 C31 C36 -4.2(5)
O2 C30 C35 C34 -177.8(3)
O2 C30 C35 C38 2.6(5)
O3 Ti1 O1 Cr1 159.7(6)
O3 Ti1 O2 C30 107.1(3)
O3 Ti1 O4 C48 -73.4(3)
O3 C39 C40 C41 179.9(3)
O3 C39 C40 C45 -0.9(5)
O3 C39 C44 C43 -179.7(3)
O3 C39 C44 C47 -0.9(5)
O4 Ti1 O1 Cr1 -75.8(6)
O4 Ti1 O2 C30 -44.7(4)
O4 Ti1 O3 C39 90.2(3)
O4 C48 C49 N6 42.9(4)
N1 C1 C2 C3 -0.9(5)
N1 C1 C6 C7 176.5(3)
N1 C1 C6 C8 55.7(4)
N1 C1 C6 C13 -62.5(4)
N1 C5 C18 C19 -176.8(3)
N1 C5 C18 C20 62.5(4)
N1 C5 C18 C25 -55.5(4)
N2 Cr1 O1 Ti1 -167.4(6)
N2 C8 C9 C10 0.0(5)
N3 Cr1 O1 Ti1 110.9(6)
N3 C13 C14 C15 1.7(6)
N4 Cr1 O1 Ti1 11.8(6)
N4 C20 C21 C22 1.0(6)
N5 Cr1 O1 Ti1 -69.9(6)
N5 C25 C26 C27 3.3(5)
N6 Ti1 O2 C30 26.7(3)
N6 Ti1 O3 C39 20.0(3)
N6 Ti1 O4 C48 0.6(3)
C1 N1 C5 C4 -0.7(5)
C1 N1 C5 C18 179.9(3)
C1 C2 C3 C4 -0.2(5)
C1 C6 C8 N2 -63.9(4)
C1 C6 C8 C9 118.4(3)
C1 C6 C13 N3 62.1(4)
C1 C6 C13 C14 -121.7(4)
C2 C1 C6 C7 -3.4(5)
C2 C1 C6 C8 -124.3(3)
C2 C1 C6 C13 117.6(3)
C2 C3 C4 C5 0.8(5)
C3 C4 C5 N1 -0.4(5)
C3 C4 C5 C18 179.0(3)
C4 C5 C18 C19 3.8(5)
C4 C5 C18 C20 -116.9(3)
C4 C5 C18 C25 125.1(3)
C5 N1 C1 C2 1.3(5)
C5 N1 C1 C6 -178.6(3)
C5 C18 C20 N4 -58.8(4)
C5 C18 C20 C21 124.5(4)
C5 C18 C25 N5 64.8(4)
C5 C18 C25 C26 -121.3(4)
C6 C1 C2 C3 179.1(3)
C6 C8 C9 C10 177.6(3)
C6 C13 C14 C15 -174.4(3)
C7 C6 C8 N2 175.4(3)
C7 C6 C8 C9 -2.3(4)
C7 C6 C13 N3 -177.0(3)
C7 C6 C13 C14 -0.8(5)
C8 N2 C12 C11 -4.6(5)
C8 C6 C13 N3 -57.5(4)
C8 C6 C13 C14 118.8(4)
C8 C9 C10 C11 -3.2(6)
C9 C10 C11 C12 2.5(6)
C10 C11 C12 N2 1.4(6)
C12 N2 C8 C6 -173.9(3)
C12 N2 C8 C9 3.8(5)
C13 N3 C17 C16 4.1(5)
C13 C6 C8 N2 55.8(4)
C13 C6 C8 C9 -121.9(3)
C13 C14 C15 C16 2.0(6)
C14 C15 C16 C17 -2.7(6)
C15 C16 C17 N3 -0.4(5)
C17 N3 C13 C6 171.6(3)
C17 N3 C13 C14 -4.7(5)
C18 C20 C21 C22 177.6(4)
C18 C25 C26 C27 -170.4(3)
C19 C18 C20 N4 -179.1(3)
C19 C18 C20 C21 4.2(5)
C19 C18 C25 N5 -173.7(3)
C19 C18 C25 C26 0.1(5)
C20 N4 C24 C23 -1.8(5)
C20 C18 C25 N5 -54.3(4)
C20 C18 C25 C26 119.6(4)
C20 C21 C22 C23 -0.9(7)
C21 C22 C23 C24 -0.5(7)
C22 C23 C24 N4 1.9(6)
C24 N4 C20 C18 -176.4(3)
C24 N4 C20 C21 0.3(5)
C25 N5 C29 C28 3.9(5)
C25 C18 C20 N4 61.9(4)
C25 C18 C20 C21 -114.8(4)
C25 C26 C27 C28 1.3(6)
C26 C27 C28 C29 -3.2(6)
C27 C28 C29 N5 0.6(6)
C29 N5 C25 C18 168.2(3)
C29 N5 C25 C26 -5.8(5)
C30 C31 C32 C33 1.5(5)
C30 C31 C36 N6 52.3(4)
C31 C30 C35 C34 1.4(5)
C31 C30 C35 C38 -178.3(3)
C31 C32 C33 C34 0.2(5)
C31 C32 C33 C37 -179.2(4)
C32 C31 C36 N6 -128.7(3)
C32 C33 C34 C35 -1.2(5)
C33 C34 C35 C30 0.4(5)
C33 C34 C35 C38 -179.9(3)
C35 C30 C31 C32 -2.3(5)
C35 C30 C31 C36 176.7(3)
C36 N6 C45 C40 59.9(4)
C36 N6 C49 C48 -162.1(3)
C36 C31 C32 C33 -177.5(3)
C37 C33 C34 C35 178.2(4)
C39 C40 C41 C42 -0.5(5)
C39 C40 C45 N6 54.6(4)
C40 C39 C44 C43 -0.4(5)
C40 C39 C44 C47 178.4(3)
C40 C41 C42 C43 0.2(5)
C40 C41 C42 C46 -179.6(3)
C41 C40 C45 N6 -126.2(3)
C41 C42 C43 C44 0.0(5)
C42 C43 C44 C39 0.1(5)
C42 C43 C44 C47 -178.7(3)
C44 C39 C40 C41 0.5(5)
C44 C39 C40 C45 179.8(3)
C45 N6 C36 C31 -179.9(3)
C45 N6 C49 C48 76.8(4)
C45 C40 C41 C42 -179.7(3)
C46 C42 C43 C44 179.8(3)
C49 N6 C36 C31 58.3(4)
C49 N6 C45 C40 -178.1(3)
